data_4028414
loop_
_publ_author_name
'Marcin \'Snie\.zek'
'Sebastian Stecko'
'Irma Panfil'
'Bart\/lomiej Furman'
'Marek Chmielewski'

_publ_section_title
;
 Total Synthesis of Ezetimibe, a Cholesterol Absorption Inhibitor
;
_journal_name_full 'Journal of Organic Chemistry'
_journal_page_first 7048
_journal_page_last 7057
_journal_paper_doi 10.1021/jo400807c
_journal_volume 78
_journal_year 2013
_chemical_absolute_configuration syn
_chemical_formula_sum 'C31 H25 F2 N O4'
_chemical_formula_weight 513.52
_chemical_name_systematic
; 
 ? 
;
_space_group_IT_number 4
_symmetry_cell_setting monoclinic
_symmetry_space_group_name_Hall 'P 2yb'
_symmetry_space_group_name_H-M 'P 1 21 1'
_atom_sites_solution_hydrogens geom
_atom_sites_solution_primary direct
_atom_sites_solution_secondary difmap
_audit_creation_method SHELXL-97
_cell_angle_alpha 90.00
_cell_angle_beta 104.709(4)
_cell_angle_gamma 90.00
_cell_formula_units_Z 2
_cell_length_a 10.7715(5)
_cell_length_b 9.7199(5)
_cell_length_c 12.6088(7)
_cell_measurement_reflns_used 1054
_cell_measurement_temperature 296(2)
_cell_measurement_theta_max 53.70
_cell_measurement_theta_min 3.62
_cell_volume 1276.85(12)
_computing_cell_refinement 'Bruker SAINT'
_computing_data_collection 'Bruker APEX2'
_computing_data_reduction 'Bruker SAINT'
_computing_molecular_graphics 'Bruker SHELXTL'
_computing_publication_material 'Bruker SHELXTL'
_computing_structure_refinement 'SHELXL-97 (Sheldrick, 2008)'
_computing_structure_solution 'SHELXS-97 (Sheldrick, 2008)'
_diffrn_ambient_temperature 296(2)
_diffrn_measured_fraction_theta_full 0.981
_diffrn_measured_fraction_theta_max 0.981
_diffrn_measurement_device_type 'Bruker APEX-II CCD'
_diffrn_measurement_method '\f and \w scans'
_diffrn_radiation_monochromator graphite
_diffrn_radiation_source 'fine-focus sealed tube'
_diffrn_radiation_type CuK\a
_diffrn_radiation_wavelength 1.54178
_diffrn_reflns_av_R_equivalents 0.0683
_diffrn_reflns_av_sigmaI/netI 0.1066
_diffrn_reflns_limit_h_max 12
_diffrn_reflns_limit_h_min -9
_diffrn_reflns_limit_k_max 11
_diffrn_reflns_limit_k_min -11
_diffrn_reflns_limit_l_max 13
_diffrn_reflns_limit_l_min -15
_diffrn_reflns_number 6266
_diffrn_reflns_theta_full 67.43
_diffrn_reflns_theta_max 67.43
_diffrn_reflns_theta_min 5.82
_exptl_absorpt_coefficient_mu 0.813
_exptl_absorpt_correction_T_max 0.9397
_exptl_absorpt_correction_T_min 0.7391
_exptl_absorpt_correction_type numerical
_exptl_absorpt_process_details sadabs
_exptl_crystal_density_diffrn 1.336
_exptl_crystal_F_000 536
_exptl_crystal_size_max 0.56
_exptl_crystal_size_mid 0.25
_exptl_crystal_size_min 0.17
_refine_diff_density_max 0.231
_refine_diff_density_min -0.230
_refine_diff_density_rms 0.054
_refine_ls_abs_structure_details 'Flack H D (1983), Acta Cryst. A39, 876-881'
_refine_ls_abs_structure_Flack -0.7(4)
_refine_ls_extinction_coef 0.0055(8)
_refine_ls_extinction_expression Fc^*^=kFc[1+0.001xFc^2^\l^3^/sin(2\q)]^-1/4^
_refine_ls_extinction_method SHELXL
_refine_ls_goodness_of_fit_ref 1.245
_refine_ls_hydrogen_treatment constr
_refine_ls_matrix_type full
_refine_ls_number_parameters 344
_refine_ls_number_reflns 3671
_refine_ls_number_restraints 1
_refine_ls_restrained_S_all 1.245
_refine_ls_R_factor_all 0.1011
_refine_ls_R_factor_gt 0.0699
_refine_ls_shift/su_max 0.000
_refine_ls_shift/su_mean 0.000
_refine_ls_structure_factor_coef Fsqd
_refine_ls_weighting_details 'calc w=1/[\s^2^(Fo^2^)+(0.0000P)^2^+0.0000P] where P=(Fo^2^+2Fc^2^)/3'
_refine_ls_weighting_scheme calc
_refine_ls_wR_factor_gt 0.1645
_refine_ls_wR_factor_ref 0.1896
_reflns_number_gt 2358
_reflns_number_total 3671
_reflns_threshold_expression >2sigma(I)
_cod_data_source_file jo400807c_si_004.cif
_cod_data_source_block msa221_b_0m
_cod_original_cell_volume 1276.85(11)
_cod_database_code 4028414

loop_
_symmetry_equiv_pos_as_xyz
'x, y, z'
'-x, y+1/2, -z'

loop_
_atom_site_label
_atom_site_type_symbol
_atom_site_fract_x
_atom_site_fract_y
_atom_site_fract_z
_atom_site_U_iso_or_equiv
_atom_site_adp_type
_atom_site_occupancy
_atom_site_symmetry_multiplicity
_atom_site_calc_flag
_atom_site_refinement_flags
O2 O -0.1958(4) 0.1405(5) 0.4894(3) 0.0892(11) Uani 1 1 d .
F1 F -0.6029(3) 0.6793(5) 0.7279(3) 0.1347(17) Uani 1 1 d .
O5 O 0.1814(4) -0.1610(3) 0.9283(4) 0.0850(12) Uani 1 1 d .
F2 F 0.5687(3) 0.0272(5) 0.6114(3) 0.1297(15) Uani 1 1 d .
O1 O -0.0468(3) 0.4615(4) 0.7706(3) 0.0723(10) Uani 1 1 d .
C15 C 0.4809(7) -0.4305(11) 1.0641(6) 0.123(3) Uani 1 1 d .
H15 H 0.5674 -0.4070 1.0860 0.148 Uiso 1 1 calc R
C16 C 0.3929(6) -0.3434(9) 0.9946(6) 0.104(2) Uani 1 1 d .
H16 H 0.4192 -0.2605 0.9707 0.125 Uiso 1 1 calc R
C11 C 0.2684(5) -0.3832(6) 0.9632(5) 0.0771(15) Uani 1 1 d .
C10 C 0.1664(5) -0.2980(5) 0.8877(5) 0.0840(17) Uani 1 1 d .
H10A H 0.1767 -0.3013 0.8135 0.101 Uiso 1 1 calc R
H10B H 0.0817 -0.3325 0.8871 0.101 Uiso 1 1 calc R
C7 C 0.0930(5) -0.0665(6) 0.8758(5) 0.0747(15) Uani 1 1 d .
C8 C 0.1077(5) 0.0643(6) 0.9227(5) 0.0799(16) Uani 1 1 d .
H8 H 0.1728 0.0813 0.9856 0.096 Uiso 1 1 calc R
C9 C 0.0254(5) 0.1681(6) 0.8756(4) 0.0749(14) Uani 1 1 d .
H9 H 0.0345 0.2543 0.9087 0.090 Uiso 1 1 calc R
C4 C -0.0708(4) 0.1484(5) 0.7801(4) 0.0630(11) Uani 1 1 d .
C1 C -0.1625(4) 0.2604(5) 0.7258(4) 0.0611(11) Uani 1 1 d .
H1 H -0.2506 0.2256 0.7113 0.073 Uiso 1 1 calc R
C2 C -0.1401(4) 0.3228(5) 0.6173(4) 0.0618(11) Uani 1 1 d .
H2 H -0.2181 0.3731 0.5808 0.074 Uiso 1 1 calc R
C17 C -0.1146(4) 0.2197(6) 0.5370(4) 0.0698(13) Uani 1 1 d .
O3 O 0.0016(3) 0.2137(4) 0.5165(3) 0.0812(11) Uani 1 1 d .
C19 C 0.1053(4) 0.3103(6) 0.5604(4) 0.0710(13) Uani 1 1 d .
H19 H 0.1012 0.3849 0.5073 0.085 Uiso 1 1 calc R
C21 C 0.2277(4) 0.2329(5) 0.5710(4) 0.0694(13) Uani 1 1 d .
C26 C 0.3323(5) 0.2959(7) 0.5491(4) 0.0815(16) Uani 1 1 d .
H26 H 0.3258 0.3866 0.5250 0.098 Uiso 1 1 calc R
C25 C 0.4460(5) 0.2273(8) 0.5622(5) 0.096(2) Uani 1 1 d .
H25 H 0.5162 0.2704 0.5462 0.115 Uiso 1 1 calc R
C24 C 0.4551(5) 0.0970(8) 0.5984(6) 0.0908(19) Uani 1 1 d .
C6 C -0.0025(5) -0.0891(5) 0.7815(5) 0.0776(15) Uani 1 1 d .
H6 H -0.0118 -0.1759 0.7495 0.093 Uiso 1 1 calc R
C5 C -0.0844(5) 0.0156(5) 0.7342(5) 0.0725(14) Uani 1 1 d .
H5 H -0.1493 -0.0018 0.6712 0.087 Uiso 1 1 calc R
C23 C 0.3547(5) 0.0277(7) 0.6214(5) 0.0911(18) Uani 1 1 d .
H23 H 0.3632 -0.0630 0.6457 0.109 Uiso 1 1 calc R
C22 C 0.2398(5) 0.0980(6) 0.6070(5) 0.0845(17) Uani 1 1 d .
H22 H 0.1696 0.0536 0.6218 0.101 Uiso 1 1 calc R
C20 C 0.0962(4) 0.3714(5) 0.6673(4) 0.0683(13) Uani 1 1 d .
H20A H 0.1589 0.4446 0.6878 0.082 Uiso 1 1 calc R
H20B H 0.1163 0.3014 0.7239 0.082 Uiso 1 1 calc R
C3 C -0.0360(4) 0.4283(5) 0.6603(4) 0.0649(12) Uani 1 1 d .
H3 H -0.0510 0.5107 0.6141 0.078 Uiso 1 1 calc R
N1 N -0.1505(3) 0.3843(4) 0.7954(4) 0.0660(10) Uani 1 1 d .
C27 C -0.2656(4) 0.4655(5) 0.7743(4) 0.0621(12) Uani 1 1 d .
C32 C -0.3680(5) 0.4082(7) 0.8050(6) 0.0891(18) Uani 1 1 d .
H32 H -0.3604 0.3208 0.8361 0.107 Uiso 1 1 calc R
C31 C -0.4827(5) 0.4802(8) 0.7898(6) 0.096(2) Uani 1 1 d .
H31 H -0.5520 0.4428 0.8113 0.115 Uiso 1 1 calc R
C30 C -0.4908(5) 0.6054(8) 0.7430(5) 0.091(2) Uani 1 1 d .
C29 C -0.3921(6) 0.6649(8) 0.7145(5) 0.099(2) Uani 1 1 d .
H29 H -0.4009 0.7529 0.6847 0.119 Uiso 1 1 calc R
C28 C -0.2769(6) 0.5950(6) 0.7295(5) 0.0874(18) Uani 1 1 d .
H28 H -0.2079 0.6354 0.7094 0.105 Uiso 1 1 calc R
C12 C 0.2274(9) -0.5052(8) 1.0021(7) 0.130(3) Uani 1 1 d .
H12 H 0.1412 -0.5300 0.9816 0.157 Uiso 1 1 calc R
C13 C 0.3131(14) -0.5859(11) 1.0690(9) 0.181(6) Uani 1 1 d .
H13 H 0.2863 -0.6674 1.0948 0.218 Uiso 1 1 calc R
C14 C 0.4384(11) -0.5501(10) 1.0995(8) 0.142(4) Uani 1 1 d .
H14 H 0.4969 -0.6082 1.1454 0.170 Uiso 1 1 calc R

loop_
_atom_site_aniso_label
_atom_site_aniso_U_11
_atom_site_aniso_U_22
_atom_site_aniso_U_33
_atom_site_aniso_U_23
_atom_site_aniso_U_13
_atom_site_aniso_U_12
O2 0.087(2) 0.090(3) 0.083(3) -0.023(3) 0.0081(19) -0.005(2)
F1 0.098(2) 0.168(4) 0.128(3) -0.025(3) 0.009(2) 0.065(3)
O5 0.090(2) 0.052(2) 0.100(3) 0.000(2) 0.000(2) 0.0124(17)
F2 0.084(2) 0.162(4) 0.141(4) -0.006(3) 0.026(2) 0.048(2)
O1 0.0603(16) 0.073(2) 0.085(2) -0.017(2) 0.0210(15) -0.0067(15)
C15 0.096(4) 0.155(9) 0.110(6) -0.001(6) 0.012(4) 0.045(5)
C16 0.095(4) 0.113(5) 0.104(5) 0.024(5) 0.024(3) 0.032(4)
C11 0.084(3) 0.066(3) 0.084(4) 0.002(3) 0.024(3) 0.020(2)
C10 0.084(3) 0.058(3) 0.100(5) -0.011(3) 0.006(3) 0.011(2)
C7 0.073(3) 0.060(3) 0.079(4) -0.001(3) -0.004(3) 0.007(2)
C8 0.078(3) 0.065(3) 0.082(4) -0.003(3) -0.007(3) 0.009(2)
C9 0.079(3) 0.061(3) 0.075(4) 0.000(3) 0.002(2) 0.004(2)
C4 0.064(2) 0.048(2) 0.074(3) 0.002(3) 0.012(2) 0.001(2)
C1 0.058(2) 0.055(3) 0.069(3) -0.004(2) 0.012(2) 0.0015(19)
C2 0.060(2) 0.057(3) 0.065(3) -0.002(2) 0.0094(19) 0.0031(19)
C17 0.075(3) 0.066(3) 0.063(3) -0.005(3) 0.008(2) 0.008(2)
O3 0.0692(17) 0.092(3) 0.079(2) -0.024(2) 0.0123(16) 0.0036(18)
C19 0.069(2) 0.074(3) 0.074(3) 0.001(3) 0.024(2) 0.005(2)
C21 0.069(3) 0.067(3) 0.074(3) 0.003(3) 0.020(2) 0.007(2)
C26 0.072(3) 0.087(4) 0.089(4) 0.014(4) 0.028(3) 0.003(3)
C25 0.073(3) 0.124(6) 0.094(4) 0.005(5) 0.031(3) 0.000(4)
C24 0.060(3) 0.120(6) 0.091(4) -0.005(4) 0.017(3) 0.024(3)
C6 0.075(3) 0.053(3) 0.097(4) -0.004(3) 0.007(3) 0.006(2)
C5 0.069(2) 0.057(3) 0.083(4) -0.010(3) 0.004(2) 0.001(2)
C23 0.090(4) 0.083(4) 0.093(4) 0.013(4) 0.010(3) 0.024(3)
C22 0.072(3) 0.085(4) 0.098(5) 0.003(4) 0.025(3) 0.007(3)
C20 0.058(2) 0.065(3) 0.084(3) -0.007(3) 0.022(2) 0.000(2)
C3 0.063(2) 0.060(3) 0.072(3) -0.008(3) 0.018(2) 0.001(2)
N1 0.0634(19) 0.059(2) 0.075(3) -0.006(2) 0.0174(19) 0.0050(17)
C27 0.059(2) 0.062(3) 0.064(3) -0.001(3) 0.014(2) 0.009(2)
C32 0.086(3) 0.079(4) 0.110(5) -0.007(4) 0.039(3) 0.009(3)
C31 0.073(3) 0.105(5) 0.119(5) -0.025(5) 0.041(3) 0.003(3)
C30 0.074(3) 0.110(5) 0.083(4) -0.008(4) 0.011(3) 0.037(3)
C29 0.116(5) 0.092(5) 0.092(4) 0.013(4) 0.031(3) 0.047(4)
C28 0.090(3) 0.070(4) 0.110(5) 0.010(4) 0.039(3) 0.017(3)
C12 0.154(7) 0.075(5) 0.131(7) 0.018(5) -0.023(6) 0.002(5)
C13 0.238(13) 0.113(8) 0.140(10) 0.032(7) -0.051(9) 0.021(8)
C14 0.205(10) 0.099(6) 0.099(7) 0.013(6) -0.001(6) 0.077(7)

loop_
_atom_type_symbol
_atom_type_description
_atom_type_scat_dispersion_real
_atom_type_scat_dispersion_imag
_atom_type_scat_source
C C 0.0181 0.0091 'International Tables Vol C Tables 4.2.6.8 and 6.1.1.4'
H H 0.0000 0.0000 'International Tables Vol C Tables 4.2.6.8 and 6.1.1.4'
N N 0.0311 0.0180 'International Tables Vol C Tables 4.2.6.8 and 6.1.1.4'
O O 0.0492 0.0322 'International Tables Vol C Tables 4.2.6.8 and 6.1.1.4'
F F 0.0727 0.0534 'International Tables Vol C Tables 4.2.6.8 and 6.1.1.4'

loop_
_geom_angle_atom_site_label_1
_geom_angle_atom_site_label_2
_geom_angle_atom_site_label_3
_geom_angle
C7 O5 C10 117.0(4)
N1 O1 C3 110.1(3)
C14 C15 C16 119.3(8)
C14 C15 H15 120.4
C16 C15 H15 120.4
C11 C16 C15 118.3(8)
C11 C16 H16 120.9
C15 C16 H16 120.9
C16 C11 C12 121.1(6)
C16 C11 C10 122.5(6)
C12 C11 C10 116.4(6)
O5 C10 C11 106.8(4)
O5 C10 H10A 110.4
C11 C10 H10A 110.4
O5 C10 H10B 110.4
C11 C10 H10B 110.4
H10A C10 H10B 108.6
O5 C7 C6 125.9(5)
O5 C7 C8 114.7(4)
C6 C7 C8 119.3(5)
C9 C8 C7 119.7(5)
C9 C8 H8 120.2
C7 C8 H8 120.2
C8 C9 C4 122.1(5)
C8 C9 H9 119.0
C4 C9 H9 119.0
C9 C4 C5 117.4(4)
C9 C4 C1 123.4(4)
C5 C4 C1 119.1(4)
N1 C1 C4 111.7(4)
N1 C1 C2 101.1(4)
C4 C1 C2 116.4(4)
N1 C1 H1 109.1
C4 C1 H1 109.1
C2 C1 H1 109.1
C17 C2 C3 116.6(4)
C17 C2 C1 115.2(4)
C3 C2 C1 102.3(4)
C17 C2 H2 107.4
C3 C2 H2 107.4
C1 C2 H2 107.4
O2 C17 O3 118.1(5)
O2 C17 C2 122.0(4)
O3 C17 C2 119.9(4)
C17 O3 C19 124.2(4)
O3 C19 C21 106.5(5)
O3 C19 C20 112.2(4)
C21 C19 C20 112.1(4)
O3 C19 H19 108.6
C21 C19 H19 108.6
C20 C19 H19 108.6
C26 C21 C22 118.4(5)
C26 C21 C19 120.6(5)
C22 C21 C19 121.0(5)
C25 C26 C21 121.0(6)
C25 C26 H26 119.5
C21 C26 H26 119.5
C24 C25 C26 119.2(6)
C24 C25 H25 120.4
C26 C25 H25 120.4
C25 C24 C23 123.0(5)
C25 C24 F2 119.5(6)
C23 C24 F2 117.5(7)
C7 C6 C5 120.8(5)
C7 C6 H6 119.6
C5 C6 H6 119.6
C6 C5 C4 120.7(5)
C6 C5 H5 119.7
C4 C5 H5 119.7
C24 C23 C22 117.3(6)
C24 C23 H23 121.4
C22 C23 H23 121.4
C23 C22 C21 121.2(6)
C23 C22 H22 119.4
C21 C22 H22 119.4
C19 C20 C3 111.7(4)
C19 C20 H20A 109.3
C3 C20 H20A 109.3
C19 C20 H20B 109.3
C3 C20 H20B 109.3
H20A C20 H20B 107.9
O1 C3 C20 109.1(4)
O1 C3 C2 105.1(4)
C20 C3 C2 112.0(4)
O1 C3 H3 110.2
C20 C3 H3 110.2
C2 C3 H3 110.2
C27 N1 O1 110.7(4)
C27 N1 C1 113.4(3)
O1 N1 C1 104.6(3)
C28 C27 C32 119.6(5)
C28 C27 N1 124.2(5)
C32 C27 N1 116.2(5)
C27 C32 C31 120.3(6)
C27 C32 H32 119.8
C31 C32 H32 119.8
C30 C31 C32 118.2(6)
C30 C31 H31 120.9
C32 C31 H31 120.9
C29 C30 C31 122.8(5)
C29 C30 F1 117.8(7)
C31 C30 F1 119.3(6)
C30 C29 C28 119.8(7)
C30 C29 H29 120.1
C28 C29 H29 120.1
C27 C28 C29 119.2(6)
C27 C28 H28 120.4
C29 C28 H28 120.4
C13 C12 C11 119.4(9)
C13 C12 H12 120.3
C11 C12 H12 120.3
C12 C13 C14 120.6(11)
C12 C13 H13 119.7
C14 C13 H13 119.7
C13 C14 C15 121.3(8)
C13 C14 H14 119.4
C15 C14 H14 119.4

loop_
_geom_bond_atom_site_label_1
_geom_bond_atom_site_label_2
_geom_bond_distance
O2 C17 1.205(6)
F1 C30 1.376(6)
O5 C7 1.367(6)
O5 C10 1.421(6)
F2 C24 1.372(6)
O1 N1 1.443(5)
O1 C3 1.461(6)
C15 C14 1.366(13)
C15 C16 1.400(10)
C15 H15 0.9300
C16 C11 1.355(8)
C16 H16 0.9300
C11 C12 1.397(10)
C11 C10 1.506(7)
C10 H10A 0.9700
C10 H10B 0.9700
C7 C6 1.378(7)
C7 C8 1.394(8)
C8 C9 1.374(7)
C8 H8 0.9300
C9 C4 1.389(6)
C9 H9 0.9300
C4 C5 1.407(7)
C4 C1 1.512(6)
C1 N1 1.476(6)
C1 C2 1.571(6)
C1 H1 0.9800
C2 C17 1.499(7)
C2 C3 1.515(6)
C2 H2 0.9800
C17 O3 1.341(6)
O3 C19 1.457(6)
C19 C21 1.494(6)
C19 C20 1.499(7)
C19 H19 0.9800
C21 C26 1.370(7)
C21 C22 1.383(7)
C26 C25 1.368(8)
C26 H26 0.9300
C25 C24 1.341(9)
C25 H25 0.9300
C24 C23 1.366(9)
C6 C5 1.379(7)
C6 H6 0.9300
C5 H5 0.9300
C23 C22 1.385(7)
C23 H23 0.9300
C22 H22 0.9300
C20 C3 1.509(6)
C20 H20A 0.9700
C20 H20B 0.9700
C3 H3 0.9800
N1 C27 1.436(5)
C27 C28 1.373(7)
C27 C32 1.376(8)
C32 C31 1.390(8)
C32 H32 0.9300
C31 C30 1.346(9)
C31 H31 0.9300
C30 C29 1.337(10)
C29 C28 1.385(7)
C29 H29 0.9300
C28 H28 0.9300
C12 C13 1.335(11)
C12 H12 0.9300
C13 C14 1.352(15)
C13 H13 0.9300
C14 H14 0.9300

loop_
_geom_torsion_atom_site_label_1
_geom_torsion_atom_site_label_2
_geom_torsion_atom_site_label_3
_geom_torsion_atom_site_label_4
_geom_torsion
C14 C15 C16 C11 -1.3(12)
C15 C16 C11 C12 2.4(11)
C15 C16 C11 C10 -179.3(6)
C7 O5 C10 C11 -176.0(5)
C16 C11 C10 O5 -47.8(8)
C12 C11 C10 O5 130.6(6)
C10 O5 C7 C6 -6.1(9)
C10 O5 C7 C8 176.5(6)
O5 C7 C8 C9 178.9(6)
C6 C7 C8 C9 1.2(10)
C7 C8 C9 C4 -1.9(10)
C8 C9 C4 C5 2.0(9)
C8 C9 C4 C1 -179.7(5)
C9 C4 C1 N1 -9.0(7)
C5 C4 C1 N1 169.2(4)
C9 C4 C1 C2 106.4(6)
C5 C4 C1 C2 -75.4(6)
N1 C1 C2 C17 166.0(4)
C4 C1 C2 C17 44.7(5)
N1 C1 C2 C3 38.4(4)
C4 C1 C2 C3 -82.9(5)
C3 C2 C17 O2 -172.3(5)
C1 C2 C17 O2 67.7(6)
C3 C2 C17 O3 7.8(7)
C1 C2 C17 O3 -112.1(5)
O2 C17 O3 C19 174.5(5)
C2 C17 O3 C19 -5.7(7)
C17 O3 C19 C21 150.4(5)
C17 O3 C19 C20 27.4(7)
O3 C19 C21 C26 142.8(5)
C20 C19 C21 C26 -94.1(6)
O3 C19 C21 C22 -39.7(7)
C20 C19 C21 C22 83.4(7)
C22 C21 C26 C25 0.1(9)
C19 C21 C26 C25 177.7(5)
C21 C26 C25 C24 -0.9(10)
C26 C25 C24 C23 1.2(11)
C26 C25 C24 F2 179.7(5)
O5 C7 C6 C5 -178.3(6)
C8 C7 C6 C5 -0.9(9)
C7 C6 C5 C4 1.1(9)
C9 C4 C5 C6 -1.6(8)
C1 C4 C5 C6 -180.0(5)
C25 C24 C23 C22 -0.7(11)
F2 C24 C23 C22 -179.3(6)
C24 C23 C22 C21 -0.1(10)
C26 C21 C22 C23 0.4(9)
C19 C21 C22 C23 -177.2(5)
O3 C19 C20 C3 -50.5(6)
C21 C19 C20 C3 -170.3(5)
N1 O1 C3 C20 -120.8(4)
N1 O1 C3 C2 -0.5(5)
C19 C20 C3 O1 169.0(4)
C19 C20 C3 C2 53.1(6)
C17 C2 C3 O1 -150.0(4)
C1 C2 C3 O1 -23.3(4)
C17 C2 C3 C20 -31.6(6)
C1 C2 C3 C20 95.0(5)
C3 O1 N1 C27 -96.4(4)
C3 O1 N1 C1 26.1(5)
C4 C1 N1 C27 -154.0(4)
C2 C1 N1 C27 81.5(4)
C4 C1 N1 O1 85.3(4)
C2 C1 N1 O1 -39.2(4)
O1 N1 C27 C28 4.3(7)
C1 N1 C27 C28 -112.9(6)
O1 N1 C27 C32 -173.8(5)
C1 N1 C27 C32 69.0(6)
C28 C27 C32 C31 0.6(9)
N1 C27 C32 C31 178.8(5)
C27 C32 C31 C30 1.0(10)
C32 C31 C30 C29 -2.5(11)
C32 C31 C30 F1 -179.5(6)
C31 C30 C29 C28 2.2(11)
F1 C30 C29 C28 179.2(6)
C32 C27 C28 C29 -0.9(9)
N1 C27 C28 C29 -178.9(5)
C30 C29 C28 C27 -0.4(10)
C16 C11 C12 C13 -1.9(13)
C10 C11 C12 C13 179.7(9)
C11 C12 C13 C14 0.3(17)
C12 C13 C14 C15 0.8(18)
C16 C15 C14 C13 -0.2(15)
